data_4300870
loop_
_publ_author_name
'Costes, Jean-Pierre'
'Lam\'ere, Jean-Fran\,cois'
'Lepetit, Christine'
'Lacroix, Pascal G.'
'Dahan, Fran\,coise'
'Nakatani, Keitaro'

_publ_section_title
;
 Synthesis, Crystal Structures, and Nonlinear Optical (NLO) Properties
 of New Schiff-Base Nickel(II) Complexes. Toward a New Type of Molecular
 Switch?
;
_journal_coden_ASTM INOCAJ
_journal_issue 6
_journal_name_full 'Inorganic Chemistry'
_journal_page_first 1973
_journal_page_last 1982
_journal_paper_doi 10.1021/ic048578n
_journal_volume 44
_journal_year 2005
_chemical_formula_sum 'C23 H26 N6 Ni O'
_chemical_formula_weight 461.21
_chemical_name_common '[Ni(L)(MePhCHNH2)]'
_space_group_IT_number 19
_symmetry_cell_setting orthorhombic
_symmetry_Int_Tables_number 19
_symmetry_space_group_name_Hall 'P 2ac 2ab'
_symmetry_space_group_name_H-M 'P 21 21 21'
_cell_angle_alpha 90.00
_cell_angle_beta 90.00
_cell_angle_gamma 90.00
_cell_formula_units_Z 4
_cell_length_a 13.9124(13)
_cell_length_b 25.076(2)
_cell_length_c 6.4440(9)
_cell_measurement_temperature 293(2)
_cell_volume 2248.1(4)
_diffrn_ambient_temperature 293(2)
_exptl_crystal_density_diffrn 1.363
_cod_depositor_comments
;
The following automatic conversions were performed:
'_symmetry_cell_setting' value 'Orthorhombic' changed to 'orthorhombic'
according to '/home/saulius/struct/CIF-dictionaries/cif_core.dic'
dictionary named 'cif_core.dic' version 2.4.1 from 2010-06-29.

Automatic conversion script
Id: cif_fix_enum 1527 2010-12-29 10:47:43Z saulius 
;
_cod_database_code 4300870

loop_
_symmetry_equiv_pos_as_xyz
'x, y, z'
'-x+1/2, -y, z+1/2'
'x+1/2, -y+1/2, -z'
'-x, y+1/2, -z+1/2'

loop_
_atom_site_label
_atom_site_type_symbol
_atom_site_fract_x
_atom_site_fract_y
_atom_site_fract_z
_atom_site_U_iso_or_equiv
_atom_site_adp_type
_atom_site_occupancy
_atom_site_calc_flag
_atom_site_refinement_flags
_atom_site_disorder_assembly
_atom_site_disorder_group
Ni Ni 0.565144(18) 0.307944(11) 0.42617(4) 0.03736(6) Uani 1 d . . .
O1 O 0.60307(10) 0.34086(6) 0.6660(2) 0.0427(3) Uani 1 d . . .
N1 N 0.68667(12) 0.28263(6) 0.3541(2) 0.0345(4) Uani 1 d . . .
N2 N 0.52486(14) 0.27626(8) 0.1846(3) 0.0472(5) Uani 1 d . . .
H2A H 0.4716(14) 0.2680(9) 0.148(4) 0.052 Uiso 1 d . . .
N3 N 0.80233(15) 0.40849(8) 1.1980(3) 0.0537(5) Uani 1 d . . .
N4 N 0.83361(15) 0.20676(8) 0.0302(4) 0.0676(7) Uani 1 d . . .
N5 N 0.55626(19) 0.20239(10) -0.2588(3) 0.0772(7) Uani 1 d . . .
N6 N 0.43701(13) 0.33211(7) 0.4953(3) 0.0460(4) Uani 1 d . . .
H6A H 0.3954 0.3152 0.4109 0.051 Uiso 1 calc R . .
H6B H 0.4241 0.3214 0.6256 0.051 Uiso 1 calc R . .
C1 C 0.69037(14) 0.34535(8) 0.7394(3) 0.0376(4) Uani 1 d . . .
C2 C 0.70322(15) 0.37455(8) 0.9216(4) 0.0407(4) Uani 1 d . . .
H2 H 0.6498 0.3900 0.9841 0.045 Uiso 1 calc R . .
C3 C 0.79277(17) 0.38149(8) 1.0135(3) 0.0433(5) Uani 1 d . . .
C4 C 0.87352(15) 0.35935(9) 0.9107(4) 0.0514(6) Uani 1 d . . .
H4 H 0.9348 0.3646 0.9648 0.057 Uiso 1 calc R . .
C5 C 0.86251(16) 0.33083(9) 0.7361(4) 0.0479(5) Uani 1 d . . .
H5 H 0.9168 0.3161 0.6745 0.053 Uiso 1 calc R . .
C6 C 0.77196(14) 0.32214(8) 0.6412(3) 0.0364(5) Uani 1 d . . .
C7 C 0.76549(15) 0.29291(7) 0.4585(4) 0.0401(5) Uani 1 d . . .
H7 H 0.8225 0.2793 0.4050 0.044 Uiso 1 calc R . .
C8 C 0.71832(19) 0.42900(10) 1.3066(4) 0.0565(7) Uani 1 d . . .
H8A H 0.7344 0.4334 1.4521 0.062 Uiso 1 calc R . .
H8B H 0.6673 0.4027 1.2978 0.062 Uiso 1 calc R . .
C9 C 0.6817(2) 0.48044(11) 1.2261(4) 0.0720(8) Uani 1 d . . .
H9A H 0.6281 0.4919 1.3087 0.079 Uiso 1 calc R . .
H9B H 0.6615 0.4761 1.0847 0.079 Uiso 1 calc R . .
H9C H 0.7317 0.5067 1.2327 0.079 Uiso 1 calc R . .
C10 C 0.89479(19) 0.41580(11) 1.2987(4) 0.0613(7) Uani 1 d . . .
H10A H 0.9335 0.3842 1.2764 0.067 Uiso 1 calc R . .
H10B H 0.8846 0.4194 1.4469 0.067 Uiso 1 calc R . .
C11 C 0.9494(2) 0.46355(11) 1.2221(5) 0.0753(8) Uani 1 d . . .
H11A H 1.0099 0.4658 1.2933 0.083 Uiso 1 calc R . .
H11B H 0.9127 0.4953 1.2482 0.083 Uiso 1 calc R . .
H11C H 0.9606 0.4601 1.0757 0.083 Uiso 1 calc R . .
C12 C 0.68543(15) 0.25219(8) 0.1713(3) 0.0384(5) Uani 1 d . . .
C13 C 0.59456(15) 0.25064(8) 0.0859(4) 0.0425(5) Uani 1 d . . .
C14 C 0.76645(17) 0.22748(9) 0.0902(4) 0.0471(5) Uani 1 d . . .
C15 C 0.57546(19) 0.22386(10) -0.1088(3) 0.0544(6) Uani 1 d . . .
C16 C 0.41673(16) 0.38986(9) 0.4828(4) 0.0483(6) Uani 1 d . . .
H16 H 0.4667 0.4087 0.5609 0.053 Uiso 1 calc R . .
C17 C 0.32111(16) 0.40270(9) 0.5803(4) 0.0481(5) Uani 1 d . . .
C18 C 0.3149(2) 0.43596(10) 0.7475(4) 0.0618(7) Uani 1 d . . .
H18 H 0.3705 0.4513 0.8009 0.068 Uiso 1 calc R . .
C19 C 0.2265(3) 0.44740(13) 0.8398(5) 0.0859(11) Uani 1 d . . .
H19 H 0.2236 0.4701 0.9536 0.094 Uiso 1 calc R . .
C20 C 0.1465(2) 0.42590(14) 0.7652(6) 0.0857(10) Uani 1 d . . .
H20 H 0.0876 0.4345 0.8244 0.094 Uiso 1 calc R . .
C21 C 0.1500(2) 0.39156(13) 0.6037(6) 0.0844(10) Uani 1 d . . .
H21 H 0.0940 0.3755 0.5556 0.093 Uiso 1 calc R . .
C22 C 0.23646(18) 0.38049(11) 0.5109(5) 0.0664(8) Uani 1 d . . .
H22 H 0.2380 0.3574 0.3982 0.073 Uiso 1 calc R . .
C23 C 0.4226(2) 0.40748(10) 0.2596(4) 0.0690(8) Uani 1 d . . .
H23A H 0.4848 0.3987 0.2047 0.076 Uiso 1 calc R . .
H23B H 0.4129 0.4453 0.2516 0.076 Uiso 1 calc R . .
H23C H 0.3739 0.3896 0.1802 0.076 Uiso 1 calc R . .

loop_
_atom_site_aniso_label
_atom_site_aniso_U_11
_atom_site_aniso_U_22
_atom_site_aniso_U_33
_atom_site_aniso_U_23
_atom_site_aniso_U_13
_atom_site_aniso_U_12
Ni 0.03108(11) 0.04455(12) 0.03646(10) -0.00235(13) 0.00118(12) 0.00160(12)
O1 0.0333(8) 0.0536(9) 0.0413(8) -0.0073(7) 0.0050(6) -0.0008(7)
N1 0.0316(9) 0.0355(8) 0.0366(9) 0.0039(7) 0.0036(7) 0.0022(7)
N2 0.0356(10) 0.0597(12) 0.0462(11) -0.0052(9) -0.0013(9) -0.0015(9)
N3 0.0539(13) 0.0621(12) 0.0451(12) -0.0061(10) -0.0099(10) -0.0081(10)
N4 0.0553(13) 0.0634(14) 0.0839(17) -0.0098(12) 0.0324(12) 0.0001(10)
N5 0.0914(17) 0.0869(17) 0.0535(12) -0.0202(12) 0.0014(14) -0.0246(16)
N6 0.0336(9) 0.0558(10) 0.0488(9) -0.0029(8) -0.0016(9) 0.0014(10)
C1 0.0313(10) 0.0420(11) 0.0396(11) 0.0063(9) -0.0041(9) -0.0047(9)
C2 0.0402(11) 0.0470(11) 0.0348(9) -0.0005(11) 0.0061(10) 0.0001(9)
C3 0.0544(14) 0.0362(10) 0.0394(11) 0.0043(9) -0.0069(10) -0.0097(10)
C4 0.0348(11) 0.0613(14) 0.0582(14) 0.0097(14) -0.0111(12) -0.0013(10)
C5 0.0377(12) 0.0530(13) 0.0529(14) 0.0004(11) -0.0039(10) 0.0085(10)
C6 0.0307(10) 0.0418(11) 0.0367(10) 0.0006(8) -0.0021(8) 0.0048(8)
C7 0.0312(10) 0.0412(11) 0.0479(14) 0.0054(9) -0.0015(9) 0.0041(8)
C8 0.0722(18) 0.0556(14) 0.0418(13) -0.0044(11) -0.0058(12) -0.0102(13)
C9 0.089(2) 0.0730(19) 0.0540(17) -0.0001(14) 0.0051(16) 0.0006(17)
C10 0.0680(17) 0.0717(17) 0.0440(14) -0.0044(13) -0.0075(12) -0.0108(14)
C11 0.073(2) 0.086(2) 0.0675(18) -0.0045(16) -0.0091(16) -0.0218(17)
C12 0.0400(12) 0.0382(10) 0.0370(10) -0.0062(9) 0.0081(9) 0.0023(9)
C13 0.0465(12) 0.0429(10) 0.0381(10) -0.0003(10) 0.0008(10) -0.0081(9)
C14 0.0470(12) 0.0480(11) 0.0463(12) -0.0045(12) 0.0115(12) -0.0044(10)
C15 0.0538(15) 0.0652(13) 0.0441(13) -0.0070(11) 0.0060(12) -0.0174(13)
C16 0.0397(13) 0.0490(11) 0.0563(14) -0.0086(10) -0.0006(10) 0.0026(10)
C17 0.0478(13) 0.0550(13) 0.0415(11) -0.0015(12) -0.0001(12) 0.0071(10)
C18 0.0681(18) 0.0640(16) 0.0534(15) -0.0077(13) -0.0062(14) 0.0102(14)
C19 0.111(3) 0.084(2) 0.0621(18) -0.0193(17) 0.0215(19) 0.034(2)
C20 0.063(2) 0.101(3) 0.092(3) -0.011(2) 0.0231(19) 0.0192(19)
C21 0.0427(16) 0.107(2) 0.104(3) -0.021(2) 0.0093(18) 0.0104(16)
C22 0.0477(14) 0.0781(18) 0.0732(19) -0.0259(15) 0.0010(13) 0.0138(13)
C23 0.072(2) 0.0704(17) 0.0646(17) 0.0137(14) 0.0087(16) 0.0138(16)

loop_
_geom_bond_atom_site_label_1
_geom_bond_atom_site_label_2
_geom_bond_distance
_geom_bond_site_symmetry_2
_geom_bond_publ_flag
Ni O1 1.8295(15) . ?
Ni N2 1.835(2) . ?
Ni N1 1.8647(17) . ?
Ni N6 1.9349(18) . ?
O1 C1 1.308(2) . ?
N1 C7 1.312(3) . ?
N1 C12 1.404(2) . ?
N2 C13 1.326(3) . ?
N3 C3 1.375(3) . ?
N3 C10 1.452(3) . ?
N3 C8 1.456(3) . ?
N4 C14 1.137(3) . ?
N5 C15 1.138(3) . ?
N6 C16 1.478(3) . ?
C1 C2 1.395(3) . ?
C1 C6 1.424(3) . ?
C2 C3 1.390(3) . ?
C3 C4 1.417(3) . ?
C4 C5 1.342(3) . ?
C5 C6 1.417(3) . ?
C6 C7 1.390(3) . ?
C8 C9 1.481(3) . ?
C10 C11 1.502(4) . ?
C12 C13 1.379(3) . ?
C12 C14 1.388(3) . ?
C13 C15 1.448(3) . ?
C16 C17 1.506(3) . ?
C16 C23 1.507(3) . ?
C17 C18 1.365(3) . ?
C17 C22 1.377(3) . ?
C18 C19 1.396(4) . ?
C19 C20 1.327(4) . ?
C20 C21 1.351(4) . ?
C21 C22 1.372(3) . ?
